data_7025066
loop_
_publ_author_name
'Galloway, Kyle W.'
'Schmidtmann, Marc'
'Sanchez-Benitez, Javier'
'Kamenev, Konstantin V.'
'Wernsdorfer, Wolfgang'
'Murrie, Mark'

_publ_section_title
;
 Slow magnetic relaxation in a 3D network of cobalt(ii) citrate cubanes
;
_journal_issue 20
_journal_name_full 'Dalton Transactions'
_journal_page_first 4727
_journal_paper_doi 10.1039/b924803j
_journal_volume 39
_journal_year 2010
_chemical_formula_sum 'C24 H64 Co6 Na4 O52'
_chemical_formula_weight 1630.29
_chemical_name_systematic
;
?
;
_space_group_IT_number 2
_symmetry_cell_setting triclinic
_symmetry_space_group_name_Hall '-P 1'
_symmetry_space_group_name_H-M 'P -1'
_atom_sites_solution_hydrogens geom
_atom_sites_solution_primary direct
_atom_sites_solution_secondary difmap
_cell_angle_alpha 78.180(16)
_cell_angle_beta 84.625(16)
_cell_angle_gamma 89.511(17)
_cell_formula_units_Z 2
_cell_length_a 12.260(5)
_cell_length_b 12.366(6)
_cell_length_c 19.101(9)
_cell_measurement_reflns_used 17286
_cell_measurement_temperature 100(2)
_cell_measurement_theta_max 27.53
_cell_measurement_theta_min 3.02
_cell_volume 2822(2)
_computing_cell_refinement 'fsprocess (Higashi, 2001)'
_computing_data_collection 'CrystalClear (Rigaku/MSC Inc., 2006)'
_computing_data_reduction 'fsprocess (Higashi, 2001)'
_computing_molecular_graphics 'Diamond V3.1f (Crystal Impact, 2008)'
_computing_structure_refinement 'SHELXL-97 (Sheldrick, 2008)'
_computing_structure_solution 'SHELXS-97 (Sheldrick, 2008)'
_diffrn_ambient_temperature 100(2)
_diffrn_measured_fraction_theta_full 0.949
_diffrn_measured_fraction_theta_max 0.949
_diffrn_measurement_device_type 'Rigaku R-Axis Rapid IP area detector'
_diffrn_measurement_method 'omega scans'
_diffrn_radiation_monochromator graphite
_diffrn_radiation_source 'fine-focus sealed tube'
_diffrn_radiation_type MoK\a
_diffrn_radiation_wavelength 0.71073
_diffrn_reflns_av_R_equivalents 0.1398
_diffrn_reflns_av_sigmaI/netI 0.1888
_diffrn_reflns_limit_h_max 15
_diffrn_reflns_limit_h_min -15
_diffrn_reflns_limit_k_max 16
_diffrn_reflns_limit_k_min -13
_diffrn_reflns_limit_l_max 24
_diffrn_reflns_limit_l_min -24
_diffrn_reflns_number 30475
_diffrn_reflns_theta_full 27.48
_diffrn_reflns_theta_max 27.48
_diffrn_reflns_theta_min 3.02
_exptl_absorpt_coefficient_mu 1.880
_exptl_absorpt_correction_T_max 0.6507
_exptl_absorpt_correction_T_min 0.4532
_exptl_absorpt_correction_type multi-scan
_exptl_absorpt_process_details 'fsprocess (Higashi, 2001)'
_exptl_crystal_colour pink
_exptl_crystal_density_diffrn 1.919
_exptl_crystal_density_method 'not measured'
_exptl_crystal_description block
_exptl_crystal_F_000 1660
_exptl_crystal_size_max 0.50
_exptl_crystal_size_mid 0.50
_exptl_crystal_size_min 0.25
_refine_diff_density_max 2.168
_refine_diff_density_min -1.083
_refine_diff_density_rms 0.244
_refine_ls_extinction_method none
_refine_ls_goodness_of_fit_ref 1.181
_refine_ls_hydrogen_treatment constr
_refine_ls_matrix_type full
_refine_ls_number_parameters 761
_refine_ls_number_reflns 12280
_refine_ls_number_restraints 0
_refine_ls_restrained_S_all 1.181
_refine_ls_R_factor_all 0.1800
_refine_ls_R_factor_gt 0.1185
_refine_ls_shift/su_max 0.000
_refine_ls_shift/su_mean 0.000
_refine_ls_structure_factor_coef Fsqd
_refine_ls_weighting_details 'calc w=1/[\s^2^(Fo^2^)+(0.1000P)^2^+25.0000P] where P=(Fo^2^+2Fc^2^)/3'
_refine_ls_weighting_scheme calc
_refine_ls_wR_factor_gt 0.2866
_refine_ls_wR_factor_ref 0.3311
_reflns_number_gt 6848
_reflns_number_total 12280
_reflns_threshold_expression >2sigma(I)
_cod_data_source_file b924803j.txt
_cod_data_source_block sx087
_cod_original_sg_symbol_H-M P-1
_cod_database_code 7025066

loop_
_symmetry_equiv_pos_as_xyz
'x, y, z'
'-x, -y, -z'

loop_
_atom_site_label
_atom_site_type_symbol
_atom_site_fract_x
_atom_site_fract_y
_atom_site_fract_z
_atom_site_U_iso_or_equiv
_atom_site_adp_type
_atom_site_occupancy
_atom_site_symmetry_multiplicity
_atom_site_calc_flag
_atom_site_refinement_flags
Co1 Co 0.43157(13) 1.25782(14) 0.31433(8) 0.0277(4) Uani 1 1 d .
Co2 Co 0.41494(12) 1.12225(13) 0.19077(7) 0.0249(4) Uani 1 1 d .
Co3 Co 0.21464(12) 1.12429(13) 0.30827(7) 0.0265(4) Uani 1 1 d .
Co4 Co 0.27626(12) 1.34094(13) 0.18923(7) 0.0257(4) Uani 1 1 d .
Co5 Co -0.19019(13) 1.13936(16) 0.42317(8) 0.0340(4) Uani 1 1 d .
Co6 Co 0.62662(13) 1.23308(13) -0.07874(8) 0.0272(4) Uani 1 1 d .
O1 O 0.4394(6) 1.2873(6) 0.2015(4) 0.0266(17) Uani 1 1 d .
O2 O 0.3842(6) 1.0970(7) 0.3030(4) 0.0262(17) Uani 1 1 d .
O3 O 0.2647(6) 1.2855(7) 0.3025(4) 0.0297(18) Uani 1 1 d .
O4 O 0.5712(7) 1.1847(7) 0.3540(4) 0.037(2) Uani 1 1 d .
O5 O 0.4003(8) 1.3086(9) 0.4116(4) 0.043(2) Uani 1 1 d .
O6 O 0.5319(7) 1.3994(7) 0.2828(4) 0.0325(19) Uani 1 1 d .
O7 O 0.2545(6) 1.1703(6) 0.1953(4) 0.0223(15) Uani 1 1 d .
O8 O 0.5405(6) 1.0163(7) 0.2252(4) 0.0303(18) Uani 1 1 d .
O9 O 0.5112(6) 1.1676(7) 0.0921(4) 0.0274(17) Uani 1 1 d .
O10 O 0.3596(6) 0.9829(7) 0.1543(4) 0.0288(18) Uani 1 1 d .
O11 O 0.0586(6) 1.1752(7) 0.3418(4) 0.0287(17) Uani 1 1 d .
O12 O 0.2078(7) 1.0121(8) 0.4075(4) 0.0337(19) Uani 1 1 d .
O13 O 0.1286(7) 1.0074(7) 0.2712(4) 0.0306(18) Uani 1 1 d .
O14 O 0.1355(7) 1.4181(7) 0.2219(4) 0.0309(18) Uani 1 1 d .
O15 O 0.3412(7) 1.4992(7) 0.1556(4) 0.0300(18) Uani 1 1 d .
O16 O 0.2177(6) 1.3621(7) 0.0889(4) 0.0320(19) Uani 1 1 d .
O17 O -0.0491(7) 1.2271(9) 0.4292(4) 0.044(2) Uani 1 1 d .
O18 O 0.2504(7) 0.8474(7) 0.4730(4) 0.0319(19) Uani 1 1 d .
O19 O 0.6645(7) 1.0522(8) 0.4212(4) 0.040(2) Uani 1 1 d .
O20 O -0.2628(8) 1.2963(8) 0.3865(5) 0.047(2) Uani 1 1 d .
O21 O -0.1417(8) 1.1244(10) 0.3153(5) 0.055(3) Uani 1 1 d .
O22 O -0.1169(12) 0.9837(11) 0.4615(5) 0.086(5) Uani 1 1 d .
O23 O 0.6631(7) 1.2396(7) 0.0280(4) 0.0307(18) Uani 1 1 d .
O24 O 0.4504(7) 1.6203(7) 0.0787(4) 0.035(2) Uani 1 1 d .
O25 O 0.2928(6) 0.9188(7) 0.0657(4) 0.0285(17) Uani 1 1 d .
O26 O 0.5893(7) 1.2286(7) -0.1836(4) 0.036(2) Uani 1 1 d .
O27 O 0.4654(6) 1.1668(7) -0.0396(4) 0.0309(18) Uani 1 1 d .
O28 O 0.7773(6) 1.3146(7) -0.1216(4) 0.0316(18) Uani 1 1 d .
O29 O 0.0640(7) 0.9628(7) 0.1762(4) 0.034(2) Uani 1 1 d .
O30 O 0.6417(7) 1.4952(7) 0.1928(4) 0.035(2) Uani 1 1 d .
O31 O 0.0952(6) 1.3291(7) 0.0169(4) 0.0291(18) Uani 1 1 d .
O32 O 0.3445(10) 1.4385(12) 0.4715(6) 0.075(4) Uani 1 1 d .
O33 O 0.5848(7) 0.8810(9) 0.3157(4) 0.044(2) Uani 1 1 d .
O34 O 0.0355(8) 1.4655(9) 0.3147(5) 0.053(3) Uani 1 1 d .
C1 C 0.5973(10) 1.2218(11) 0.0843(6) 0.035(3) Uani 1 1 d .
C2 C 0.6243(10) 1.2770(10) 0.1468(6) 0.032(3) Uani 1 1 d .
H2A H 0.6926 1.3214 0.1327 0.038 Uiso 1 1 calc R
H2B H 0.6360 1.2192 0.1896 0.038 Uiso 1 1 calc R
C3 C 0.5280(9) 1.3530(9) 0.1656(6) 0.027(2) Uani 1 1 d .
C4 C 0.4987(9) 1.4281(11) 0.0964(6) 0.034(3) Uani 1 1 d .
H4A H 0.4601 1.3843 0.0682 0.041 Uiso 1 1 calc R
H4B H 0.5667 1.4588 0.0673 0.041 Uiso 1 1 calc R
C5 C 0.4257(10) 1.5228(10) 0.1121(6) 0.029(3) Uani 1 1 d .
C6 C 0.5718(10) 1.4236(11) 0.2171(6) 0.034(3) Uani 1 1 d .
C7 C 0.1352(9) 1.3122(9) 0.0768(5) 0.025(2) Uani 1 1 d .
C8 C 0.0872(9) 1.2142(9) 0.1359(6) 0.026(2) Uani 1 1 d .
H8A H 0.0587 1.2423 0.1790 0.031 Uiso 1 1 calc R
H8B H 0.0252 1.1801 0.1182 0.031 Uiso 1 1 calc R
C9 C 0.1748(9) 1.1255(9) 0.1569(5) 0.023(2) Uani 1 1 d .
C10 C 0.2314(9) 1.0928(9) 0.0869(5) 0.024(2) Uani 1 1 d .
H10A H 0.1745 1.0800 0.0559 0.029 Uiso 1 1 calc R
H10B H 0.2787 1.1549 0.0599 0.029 Uiso 1 1 calc R
C11 C 0.2988(9) 0.9917(9) 0.1034(6) 0.025(2) Uani 1 1 d .
C12 C 0.1164(9) 1.0262(10) 0.2043(5) 0.024(2) Uani 1 1 d .
C13 C 0.2591(10) 0.9237(12) 0.4170(5) 0.034(3) Uani 1 1 d .
C14 C 0.3467(9) 0.9027(11) 0.3555(6) 0.030(3) Uani 1 1 d .
H14A H 0.3834 0.8314 0.3710 0.036 Uiso 1 1 calc R
H14B H 0.3103 0.8993 0.3118 0.036 Uiso 1 1 calc R
C15 C 0.4312(10) 0.9969(11) 0.3388(6) 0.033(3) Uani 1 1 d .
C16 C 0.4784(9) 1.0138(9) 0.4079(6) 0.023(2) Uani 1 1 d .
H16A H 0.4978 0.9410 0.4360 0.028 Uiso 1 1 calc R
H16B H 0.4209 1.0458 0.4373 0.028 Uiso 1 1 calc R
C17 C 0.5807(10) 1.0902(11) 0.3935(6) 0.032(3) Uani 1 1 d .
C18 C 0.5273(10) 0.9642(12) 0.2898(6) 0.035(3) Uani 1 1 d .
C19 C 0.0416(9) 1.2262(11) 0.3925(6) 0.032(3) Uani 1 1 d .
C20 C 0.1365(10) 1.2900(12) 0.4087(6) 0.037(3) Uani 1 1 d .
H20A H 0.1873 1.2380 0.4355 0.044 Uiso 1 1 calc R
H20B H 0.1092 1.3413 0.4398 0.044 Uiso 1 1 calc R
C21 C 0.1999(9) 1.3570(10) 0.3391(6) 0.029(3) Uani 1 1 d .
C22 C 0.2721(11) 1.4466(13) 0.3575(7) 0.044(4) Uani 1 1 d .
H22A H 0.2254 1.5038 0.3741 0.053 Uiso 1 1 calc R
H22B H 0.3195 1.4824 0.3143 0.053 Uiso 1 1 calc R
C23 C 0.3443(11) 1.3911(16) 0.4182(7) 0.049(4) Uani 1 1 d .
C24 C 0.1159(11) 1.4209(11) 0.2888(6) 0.034(3) Uani 1 1 d .
Na1 Na 0.7760(4) 0.8055(4) 0.1537(2) 0.0370(11) Uani 1 1 d .
Na2 Na 0.7994(4) 1.0818(4) 0.0431(2) 0.0325(11) Uani 1 1 d .
Na3 Na 0.0000 1.5000 0.0000 0.0416(17) Uani 1 2 d S
Na4 Na 0.5000 1.5000 0.5000 0.095(4) Uani 1 2 d S
Na5 Na 0.376(2) 1.292(2) 0.5953(12) 0.130(7) Uiso 0.50 1 d P
Na6 Na -0.042(2) 1.536(2) 0.4186(13) 0.137(8) Uiso 0.50 1 d P
O35 O 0.9196(7) 0.9275(7) 0.0810(4) 0.0316(18) Uani 1 1 d .
O36 O 0.6613(6) 0.9568(7) 0.1099(4) 0.0292(18) Uani 1 1 d .
O37 O 0.7100(7) 0.6849(7) 0.0783(4) 0.039(2) Uani 1 1 d .
O38 O 0.8006(8) 0.9038(9) 0.2561(5) 0.054(3) Uani 1 1 d .
O39 O 0.6169(8) 0.7066(10) 0.2289(5) 0.053(3) Uani 1 1 d .
O40 O 0.8950(9) 0.6645(8) 0.1996(6) 0.057(3) Uani 1 1 d .
O41 O 0.9306(7) 1.2099(7) -0.0215(4) 0.0335(19) Uani 1 1 d .
O42 O 0.8269(8) 1.1096(8) 0.1583(5) 0.043(2) Uani 1 1 d .
O43 O -0.0180(8) 1.4974(10) 0.1251(5) 0.053(3) Uani 1 1 d .
O44 O 0.1905(7) 1.5619(8) -0.0145(4) 0.039(2) Uani 1 1 d .
O45 O 0.4172(11) 1.4744(11) 0.6197(6) 0.077(4) Uani 1 1 d .
O46 O 0.5466(12) 1.3013(12) 0.5177(8) 0.093(5) Uani 1 1 d .
O47 O -0.2045(14) 1.6357(17) 0.3565(10) 0.127(7) Uani 1 1 d .
O48 O 0.2849(13) 1.1850(14) 0.5575(8) 0.103(5) Uani 1 1 d .
O49 O 0.070(2) 1.675(3) 0.3812(14) 0.086(8) Uiso 0.50 1 d P
O50 O -0.185(2) 1.409(3) 0.4948(15) 0.093(9) Uiso 0.50 1 d P
O51 O 0.0940(8) 0.7474(9) 0.2280(5) 0.047(2) Uiso 1 1 d .
O52 O -0.1626(11) 1.4032(12) 0.2592(7) 0.084(4) Uiso 1 1 d .
O53 O -0.0325(9) 0.8736(9) 0.3570(5) 0.057(3) Uiso 1 1 d .

loop_
_atom_site_aniso_label
_atom_site_aniso_U_11
_atom_site_aniso_U_22
_atom_site_aniso_U_33
_atom_site_aniso_U_23
_atom_site_aniso_U_13
_atom_site_aniso_U_12
Co1 0.0273(8) 0.0319(9) 0.0270(8) -0.0138(6) 0.0002(6) -0.0043(7)
Co2 0.0260(8) 0.0269(9) 0.0235(7) -0.0107(6) 0.0017(5) -0.0038(6)
Co3 0.0269(8) 0.0295(9) 0.0247(8) -0.0113(6) 0.0025(5) -0.0041(7)
Co4 0.0267(8) 0.0270(9) 0.0249(8) -0.0105(6) 0.0010(5) -0.0014(6)
Co5 0.0281(9) 0.0504(12) 0.0235(8) -0.0094(7) 0.0020(6) -0.0004(8)
Co6 0.0283(9) 0.0265(9) 0.0282(8) -0.0111(6) 0.0025(6) -0.0023(7)
O1 0.026(4) 0.023(4) 0.033(4) -0.016(3) 0.005(3) -0.005(3)
O2 0.018(4) 0.031(5) 0.033(4) -0.015(3) 0.000(3) 0.000(3)
O3 0.028(4) 0.027(5) 0.037(4) -0.016(3) 0.005(3) -0.001(3)
O4 0.043(5) 0.034(5) 0.039(5) -0.014(4) -0.011(4) -0.009(4)
O5 0.043(6) 0.058(7) 0.032(5) -0.023(4) 0.006(4) -0.012(5)
O6 0.032(5) 0.039(5) 0.029(4) -0.015(3) 0.002(3) -0.009(4)
O7 0.019(4) 0.018(4) 0.032(4) -0.010(3) 0.002(3) -0.006(3)
O8 0.024(4) 0.041(5) 0.028(4) -0.011(3) -0.001(3) -0.005(4)
O9 0.027(4) 0.025(4) 0.032(4) -0.013(3) 0.004(3) 0.001(3)
O10 0.027(4) 0.032(5) 0.030(4) -0.014(3) 0.000(3) -0.003(4)
O11 0.024(4) 0.025(4) 0.039(4) -0.015(3) 0.002(3) -0.005(3)
O12 0.030(5) 0.039(5) 0.033(4) -0.013(4) 0.003(3) -0.001(4)
O13 0.032(5) 0.034(5) 0.027(4) -0.010(3) -0.002(3) -0.009(4)
O14 0.031(4) 0.037(5) 0.025(4) -0.011(3) 0.003(3) 0.005(4)
O15 0.038(5) 0.021(4) 0.032(4) -0.011(3) 0.004(3) 0.000(4)
O16 0.023(4) 0.045(5) 0.028(4) -0.007(3) -0.001(3) -0.006(4)
O17 0.025(5) 0.073(7) 0.038(5) -0.028(4) 0.010(3) -0.007(4)
O18 0.038(5) 0.029(5) 0.026(4) -0.005(3) 0.005(3) 0.005(4)
O19 0.036(5) 0.055(6) 0.028(4) -0.006(4) -0.002(3) -0.003(4)
O20 0.047(6) 0.047(6) 0.045(5) -0.002(4) -0.010(4) -0.002(5)
O21 0.040(6) 0.091(9) 0.038(5) -0.027(5) 0.003(4) -0.013(6)
O22 0.132(12) 0.084(10) 0.035(6) -0.004(6) 0.008(6) 0.067(9)
O23 0.036(5) 0.033(5) 0.024(4) -0.013(3) 0.006(3) 0.003(4)
O24 0.041(5) 0.034(5) 0.030(4) -0.010(3) 0.005(3) -0.002(4)
O25 0.035(5) 0.026(4) 0.028(4) -0.015(3) -0.002(3) -0.004(4)
O26 0.040(5) 0.040(5) 0.030(4) -0.013(4) 0.001(3) -0.001(4)
O27 0.022(4) 0.038(5) 0.034(4) -0.014(3) 0.003(3) -0.009(4)
O28 0.025(4) 0.031(5) 0.039(5) -0.010(3) 0.002(3) -0.002(4)
O29 0.043(5) 0.028(5) 0.031(4) -0.002(3) -0.008(3) -0.007(4)
O30 0.032(5) 0.036(5) 0.037(5) -0.010(4) 0.005(3) -0.012(4)
O31 0.032(5) 0.028(5) 0.031(4) -0.013(3) -0.002(3) -0.005(4)
O32 0.065(8) 0.108(11) 0.079(8) -0.077(8) -0.015(6) 0.024(7)
O33 0.042(5) 0.065(7) 0.021(4) -0.003(4) -0.002(3) 0.012(5)
O34 0.056(6) 0.064(7) 0.035(5) -0.013(4) 0.015(4) 0.020(5)
C1 0.028(7) 0.043(8) 0.032(6) -0.008(5) 0.006(5) -0.001(6)
C2 0.037(7) 0.029(7) 0.030(6) -0.010(5) 0.000(5) -0.007(5)
C3 0.031(6) 0.016(6) 0.033(6) -0.011(4) 0.011(4) -0.010(5)
C4 0.018(6) 0.051(8) 0.030(6) -0.003(5) 0.003(4) -0.007(5)
C5 0.032(6) 0.032(7) 0.026(6) -0.011(5) 0.001(4) 0.003(5)
C6 0.034(7) 0.037(8) 0.031(6) -0.013(5) 0.002(5) 0.009(6)
C7 0.035(7) 0.016(6) 0.026(5) -0.012(4) -0.003(4) 0.004(5)
C8 0.022(6) 0.028(6) 0.029(6) -0.011(4) 0.001(4) -0.003(5)
C9 0.024(6) 0.025(6) 0.023(5) -0.013(4) 0.000(4) 0.002(5)
C10 0.034(6) 0.012(5) 0.028(6) -0.004(4) -0.009(4) -0.001(4)
C11 0.029(6) 0.017(6) 0.029(6) -0.009(4) 0.006(4) -0.007(5)
C12 0.018(5) 0.033(7) 0.023(5) -0.013(4) 0.000(4) -0.002(5)
C13 0.032(7) 0.053(9) 0.018(5) -0.010(5) 0.003(4) -0.015(6)
C14 0.029(6) 0.040(7) 0.024(5) -0.015(5) -0.004(4) -0.008(5)
C15 0.032(7) 0.040(8) 0.029(6) -0.008(5) -0.001(4) 0.004(6)
C16 0.024(6) 0.009(5) 0.038(6) -0.007(4) -0.002(4) -0.005(4)
C17 0.030(7) 0.039(8) 0.028(6) -0.009(5) -0.002(4) -0.005(5)
C18 0.025(6) 0.054(9) 0.025(6) -0.008(5) -0.003(4) -0.018(6)
C19 0.027(6) 0.048(8) 0.021(5) -0.011(5) 0.000(4) -0.009(6)
C20 0.032(7) 0.057(9) 0.023(6) -0.018(5) 0.004(4) 0.002(6)
C21 0.029(6) 0.026(6) 0.030(6) -0.011(4) 0.010(4) -0.008(5)
C22 0.034(7) 0.063(10) 0.043(7) -0.030(6) 0.005(5) -0.024(7)
C23 0.027(7) 0.089(13) 0.039(7) -0.032(7) 0.001(5) -0.012(8)
C24 0.039(7) 0.033(7) 0.031(6) -0.009(5) -0.001(5) 0.000(6)
Na1 0.038(3) 0.034(3) 0.039(3) -0.011(2) -0.001(2) 0.001(2)
Na2 0.033(3) 0.032(3) 0.034(2) -0.0114(19) 0.0019(18) -0.006(2)
Na3 0.050(5) 0.039(4) 0.040(4) -0.013(3) -0.013(3) 0.001(3)
Na4 0.083(8) 0.127(11) 0.102(8) -0.081(8) -0.017(6) 0.000(7)
O35 0.032(5) 0.024(5) 0.038(5) -0.009(3) 0.002(3) -0.003(4)
O36 0.022(4) 0.034(5) 0.034(4) -0.013(3) 0.001(3) -0.002(3)
O37 0.045(5) 0.030(5) 0.043(5) -0.009(4) 0.002(4) -0.005(4)
O38 0.036(6) 0.067(8) 0.053(6) -0.002(5) 0.003(4) -0.006(5)
O39 0.039(6) 0.077(8) 0.046(6) -0.020(5) 0.003(4) -0.011(5)
O40 0.049(6) 0.031(6) 0.089(8) -0.009(5) -0.008(5) 0.004(5)
O41 0.033(5) 0.032(5) 0.037(5) -0.011(3) 0.001(3) -0.006(4)
O42 0.044(6) 0.039(6) 0.050(5) -0.024(4) -0.002(4) 0.002(4)
O43 0.043(6) 0.081(8) 0.034(5) -0.011(5) -0.004(4) 0.011(5)
O44 0.036(5) 0.040(6) 0.040(5) -0.010(4) 0.004(3) -0.006(4)
O45 0.095(10) 0.086(10) 0.057(7) -0.035(6) -0.002(6) -0.037(8)
O46 0.093(11) 0.075(10) 0.110(11) -0.001(8) -0.043(8) -0.013(8)
O47 0.087(13) 0.131(17) 0.153(17) 0.000(12) -0.017(10) -0.002(11)
O48 0.098(12) 0.105(13) 0.098(11) 0.002(9) -0.019(8) 0.034(10)

loop_
_atom_type_symbol
_atom_type_description
_atom_type_scat_dispersion_real
_atom_type_scat_dispersion_imag
_atom_type_scat_source
C C 0.0033 0.0016 'International Tables Vol C Tables 4.2.6.8 and 6.1.1.4'
H H 0.0000 0.0000 'International Tables Vol C Tables 4.2.6.8 and 6.1.1.4'
O O 0.0106 0.0060 'International Tables Vol C Tables 4.2.6.8 and 6.1.1.4'
Na Na 0.0362 0.0249 'International Tables Vol C Tables 4.2.6.8 and 6.1.1.4'
Co Co 0.3494 0.9721 'International Tables Vol C Tables 4.2.6.8 and 6.1.1.4'

loop_
_geom_angle_atom_site_label_1
_geom_angle_atom_site_label_2
_geom_angle_atom_site_label_3
_geom_angle
_geom_angle_site_symmetry_1
_geom_angle_site_symmetry_3
O4 Co1 O5 87.1(4) . .
O4 Co1 O3 159.4(3) . .
O5 Co1 O3 85.8(3) . .
O4 Co1 O6 83.9(3) . .
O5 Co1 O6 85.6(3) . .
O3 Co1 O6 114.7(3) . .
O4 Co1 O1 112.7(3) . .
O5 Co1 O1 151.7(4) . .
O3 Co1 O1 81.5(3) . .
O6 Co1 O1 77.1(3) . .
O4 Co1 O2 86.5(3) . .
O5 Co1 O2 121.2(3) . .
O3 Co1 O2 80.7(3) . .
O6 Co1 O2 151.0(3) . .
O1 Co1 O2 81.6(3) . .
O7 Co2 O8 152.3(3) . .
O7 Co2 O2 82.0(3) . .
O8 Co2 O2 78.0(3) . .
O7 Co2 O9 117.9(3) . .
O8 Co2 O9 87.1(3) . .
O2 Co2 O9 154.8(3) . .
O7 Co2 O1 81.6(3) . .
O8 Co2 O1 113.9(3) . .
O2 Co2 O1 82.0(3) . .
O9 Co2 O1 85.6(3) . .
O7 Co2 O10 86.3(3) . .
O8 Co2 O10 82.8(3) . .
O2 Co2 O10 109.8(3) . .
O9 Co2 O10 88.1(3) . .
O1 Co2 O10 161.7(3) . .
O3 Co3 O13 151.4(3) . .
O3 Co3 O11 86.3(3) . .
O13 Co3 O11 83.9(3) . .
O3 Co3 O2 82.2(3) . .
O13 Co3 O2 113.1(3) . .
O11 Co3 O2 160.9(3) . .
O3 Co3 O12 119.2(3) . .
O13 Co3 O12 87.0(3) . .
O11 Co3 O12 86.9(3) . .
O2 Co3 O12 85.5(3) . .
O3 Co3 O7 81.4(3) . .
O13 Co3 O7 78.0(3) . .
O11 Co3 O7 113.2(3) . .
O2 Co3 O7 80.2(3) . .
O12 Co3 O7 153.1(3) . .
O15 Co4 O14 85.4(3) . .
O15 Co4 O16 86.5(3) . .
O14 Co4 O16 87.2(3) . .
O15 Co4 O7 159.4(3) . .
O14 Co4 O7 113.4(3) . .
O16 Co4 O7 86.0(3) . .
O15 Co4 O1 86.7(3) . .
O14 Co4 O1 151.8(3) . .
O16 Co4 O1 119.3(3) . .
O7 Co4 O1 80.2(3) . .
O15 Co4 O3 113.1(3) . .
O14 Co4 O3 77.9(3) . .
O16 Co4 O3 153.9(3) . .
O7 Co4 O3 80.6(3) . .
O1 Co4 O3 80.5(3) . .
O17 Co5 O18 91.5(3) . 2_576
O17 Co5 O19 177.6(3) . 1_455
O18 Co5 O19 86.0(3) 2_576 1_455
O17 Co5 O21 92.6(3) . .
O18 Co5 O21 175.5(4) 2_576 .
O19 Co5 O21 89.8(3) 1_455 .
O17 Co5 O22 92.9(6) . .
O18 Co5 O22 92.0(4) 2_576 .
O19 Co5 O22 87.5(5) 1_455 .
O21 Co5 O22 89.7(4) . .
O17 Co5 O20 86.5(4) . .
O18 Co5 O20 87.2(3) 2_576 .
O19 Co5 O20 93.1(4) 1_455 .
O21 Co5 O20 91.2(4) . .
O22 Co5 O20 179.0(5) . .
O24 Co6 O25 173.2(3) 2_685 2_675
O24 Co6 O26 93.2(3) 2_685 .
O25 Co6 O26 93.5(3) 2_675 .
O24 Co6 O28 91.7(3) 2_685 .
O25 Co6 O28 89.5(3) 2_675 .
O26 Co6 O28 89.8(3) . .
O24 Co6 O23 86.0(3) 2_685 .
O25 Co6 O23 87.3(3) 2_675 .
O26 Co6 O23 179.2(4) . .
O28 Co6 O23 90.4(3) . .
O24 Co6 O27 82.5(3) 2_685 .
O25 Co6 O27 96.5(3) 2_675 .
O26 Co6 O27 88.4(3) . .
O28 Co6 O27 173.9(3) . .
O23 Co6 O27 91.3(3) . .
O24 Co6 Na2 130.7(3) 2_685 .
O25 Co6 Na2 43.0(2) 2_675 .
O26 Co6 Na2 135.1(3) . .
O28 Co6 Na2 81.2(2) . .
O23 Co6 Na2 45.7(2) . .
O27 Co6 Na2 104.1(2) . .
C3 O1 Co1 115.0(6) . .
C3 O1 Co2 123.0(6) . .
Co1 O1 Co2 97.9(3) . .
C3 O1 Co4 120.5(7) . .
Co1 O1 Co4 98.3(3) . .
Co2 O1 Co4 97.1(3) . .
C15 O2 Co3 122.9(6) . .
C15 O2 Co2 112.3(6) . .
Co3 O2 Co2 98.1(3) . .
C15 O2 Co1 123.9(7) . .
Co3 O2 Co1 96.8(3) . .
Co2 O2 Co1 97.5(3) . .
C21 O3 Co3 120.6(6) . .
C21 O3 Co1 123.2(7) . .
Co3 O3 Co1 98.9(4) . .
C21 O3 Co4 112.2(7) . .
Co3 O3 Co4 98.8(3) . .
Co1 O3 Co4 98.4(3) . .
C17 O4 Co1 128.3(8) . .
C23 O5 Co1 123.0(9) . .
C6 O6 Co1 117.3(8) . .
C9 O7 Co2 121.7(6) . .
C9 O7 Co4 123.2(6) . .
Co2 O7 Co4 99.8(3) . .
C9 O7 Co3 111.0(5) . .
Co2 O7 Co3 98.8(3) . .
Co4 O7 Co3 97.5(3) . .
C18 O8 Co2 115.9(8) . .
C1 O9 Co2 123.6(7) . .
C11 O10 Co2 122.4(7) . .
C19 O11 Co3 122.7(7) . .
C13 O12 Co3 123.2(7) . .
C12 O13 Co3 117.2(7) . .
C24 O14 Co4 118.6(8) . .
C5 O15 Co4 123.8(8) . .
C7 O16 Co4 123.5(7) . .
C19 O17 Co5 127.3(8) . .
C13 O18 Co5 127.5(9) . 2_576
C17 O19 Co5 126.5(9) . 1_655
C1 O23 Co6 126.9(8) . .
C1 O23 Na2 106.1(8) . .
Co6 O23 Na2 97.3(3) . .
C5 O24 Co6 131.6(8) . 2_685
C11 O25 Co6 126.8(8) . 2_675
C11 O25 Na2 131.6(8) . 2_675
Co6 O25 Na2 101.5(3) 2_675 2_675
C7 O31 Na3 109.5(6) . .
C23 O32 Na4 120.2(9) . .
C23 O32 Na5 111.9(14) . .
Na4 O32 Na5 78.3(6) . .
C18 O33 Na5 154.9(9) . 2_676
C24 O34 Na6 145.0(11) . .
O9 C1 O23 124.9(12) . .
O9 C1 C2 117.7(10) . .
O23 C1 C2 117.3(11) . .
C1 C2 C3 110.1(10) . .
O1 C3 C4 112.5(10) . .
O1 C3 C2 109.3(9) . .
C4 C3 C2 108.6(9) . .
O1 C3 C6 109.6(8) . .
C4 C3 C6 110.3(10) . .
C2 C3 C6 106.5(9) . .
C3 C4 C5 111.2(10) . .
O15 C5 O24 123.3(11) . .
O15 C5 C4 118.1(10) . .
O24 C5 C4 118.6(10) . .
O30 C6 O6 124.7(11) . .
O30 C6 C3 119.1(10) . .
O6 C6 C3 116.2(10) . .
O16 C7 O31 124.0(10) . .
O16 C7 C8 118.0(9) . .
O31 C7 C8 117.6(9) . .
O16 C7 Na3 102.4(7) . .
O31 C7 Na3 47.5(5) . .
C8 C7 Na3 124.5(7) . .
C9 C8 C7 111.5(9) . .
O7 C9 C12 110.7(8) . .
O7 C9 C8 108.8(9) . .
C12 C9 C8 107.3(9) . .
O7 C9 C10 110.8(8) . .
C12 C9 C10 109.9(9) . .
C8 C9 C10 109.2(8) . .
C11 C10 C9 112.1(8) . .
O10 C11 O25 123.3(11) . .
O10 C11 C10 118.3(9) . .
O25 C11 C10 118.4(10) . .
O29 C12 O13 122.8(10) . .
O29 C12 C9 119.2(9) . .
O13 C12 C9 117.9(9) . .
O12 C13 O18 126.4(11) . .
O12 C13 C14 118.5(10) . .
O18 C13 C14 115.0(12) . .
C15 C14 C13 109.0(10) . .
O2 C15 C14 110.7(10) . .
O2 C15 C18 109.4(9) . .
C14 C15 C18 108.1(10) . .
O2 C15 C16 110.5(10) . .
C14 C15 C16 110.9(9) . .
C18 C15 C16 107.0(10) . .
C15 C16 C17 113.5(9) . .
O19 C17 O4 126.5(11) . .
O19 C17 C16 116.8(11) . .
O4 C17 C16 116.7(10) . .
O8 C18 O33 123.9(11) . .
O8 C18 C15 118.2(12) . .
O33 C18 C15 117.8(10) . .
O17 C19 O11 124.1(11) . .
O17 C19 C20 119.0(11) . .
O11 C19 C20 116.9(10) . .
C19 C20 C21 112.0(9) . .
O3 C21 C22 110.7(10) . .
O3 C21 C20 110.7(10) . .
C22 C21 C20 110.2(9) . .
O3 C21 C24 110.2(9) . .
C22 C21 C24 105.7(10) . .
C20 C21 C24 109.3(10) . .
C21 C22 C23 108.7(12) . .
O5 C23 O32 123.8(14) . .
O5 C23 C22 120.4(12) . .
O32 C23 C22 115.7(16) . .
O5 C23 Na4 98.4(8) . .
O32 C23 Na4 38.7(7) . .
C22 C23 Na4 129.0(11) . .
O34 C24 O14 124.6(12) . .
O34 C24 C21 120.2(10) . .
O14 C24 C21 115.1(10) . .
O40 Na1 O36 176.5(4) . .
O40 Na1 O35 95.6(4) . .
O36 Na1 O35 82.4(3) . .
O40 Na1 O37 88.7(4) . .
O36 Na1 O37 94.7(3) . .
O35 Na1 O37 107.9(3) . .
O40 Na1 O39 91.4(4) . .
O36 Na1 O39 90.4(4) . .
O35 Na1 O39 171.9(4) . .
O37 Na1 O39 76.3(3) . .
O40 Na1 O38 91.4(4) . .
O36 Na1 O38 85.6(3) . .
O35 Na1 O38 88.1(3) . .
O37 Na1 O38 164.0(4) . .
O39 Na1 O38 87.7(3) . .
O40 Na1 Na2 137.2(3) . .
O36 Na1 Na2 40.6(2) . .
O35 Na1 Na2 41.8(2) . .
O37 Na1 Na2 106.6(3) . .
O39 Na1 Na2 130.7(3) . .
O38 Na1 Na2 84.1(3) . .
O41 Na2 O42 97.3(3) . .
O41 Na2 O36 177.8(4) . .
O42 Na2 O36 82.0(3) . .
O41 Na2 O35 99.1(3) . .
O42 Na2 O35 80.4(3) . .
O36 Na2 O35 82.9(3) . .
O41 Na2 O25 91.4(3) . 2_675
O42 Na2 O25 159.4(4) . 2_675
O36 Na2 O25 88.6(3) . 2_675
O35 Na2 O25 116.7(3) . 2_675
O41 Na2 O23 86.8(3) . .
O42 Na2 O23 90.2(3) . .
O36 Na2 O23 91.1(3) . .
O35 Na2 O23 169.4(3) . .
O25 Na2 O23 71.6(3) 2_675 .
O41 Na2 Co6 82.4(2) . .
O42 Na2 Co6 127.2(3) . .
O36 Na2 Co6 96.3(2) . .
O35 Na2 Co6 152.1(3) . .
O25 Na2 Co6 35.6(2) 2_675 .
O23 Na2 Co6 37.05(18) . .
O41 Na2 Na1 141.3(3) . .
O42 Na2 Na1 76.5(3) . .
O36 Na2 Na1 40.6(2) . .
O35 Na2 Na1 42.3(2) . .
O25 Na2 Na1 107.8(2) 2_675 .
O23 Na2 Na1 130.7(2) . .
Co6 Na2 Na1 131.93(15) . .
O43 Na3 O43 180.0(5) . 2_585
O43 Na3 O31 92.0(3) . .
O43 Na3 O31 88.0(3) 2_585 .
O43 Na3 O31 88.0(3) . 2_585
O43 Na3 O31 92.0(3) 2_585 2_585
O31 Na3 O31 179.999(1) . 2_585
O43 Na3 O44 87.0(3) . 2_585
O43 Na3 O44 93.0(3) 2_585 2_585
O31 Na3 O44 101.9(3) . 2_585
O31 Na3 O44 78.1(3) 2_585 2_585
O43 Na3 O44 93.0(3) . .
O43 Na3 O44 87.0(3) 2_585 .
O31 Na3 O44 78.1(3) . .
O31 Na3 O44 101.9(3) 2_585 .
O44 Na3 O44 180.0(4) 2_585 .
O43 Na3 C7 109.5(3) . 2_585
O43 Na3 C7 70.5(3) 2_585 2_585
O31 Na3 C7 157.0(3) . 2_585
O31 Na3 C7 23.0(3) 2_585 2_585
O44 Na3 C7 72.0(3) 2_585 2_585
O44 Na3 C7 108.0(3) . 2_585
O43 Na3 C7 70.5(3) . .
O43 Na3 C7 109.5(3) 2_585 .
O31 Na3 C7 23.0(3) . .
O31 Na3 C7 157.0(3) 2_585 .
O44 Na3 C7 108.0(3) 2_585 .
O44 Na3 C7 72.0(3) . .
C7 Na3 C7 179.999(1) 2_585 .
O32 Na4 O32 180.0(7) . 2_686
O32 Na4 O45 87.1(4) . .
O32 Na4 O45 92.9(4) 2_686 .
O32 Na4 O45 92.9(4) . 2_686
O32 Na4 O45 87.1(4) 2_686 2_686
O45 Na4 O45 180.0(6) . 2_686
O32 Na4 O46 98.0(5) . 2_686
O32 Na4 O46 82.0(5) 2_686 2_686
O45 Na4 O46 89.1(5) . 2_686
O45 Na4 O46 90.9(5) 2_686 2_686
O32 Na4 O46 82.0(5) . .
O32 Na4 O46 98.0(5) 2_686 .
O45 Na4 O46 90.9(5) . .
O45 Na4 O46 89.1(5) 2_686 .
O46 Na4 O46 179.999(3) 2_686 .
O32 Na4 C23 21.1(4) . .
O32 Na4 C23 158.9(4) 2_686 .
O45 Na4 C23 105.8(4) . .
O45 Na4 C23 74.2(4) 2_686 .
O46 Na4 C23 107.4(5) 2_686 .
O46 Na4 C23 72.6(5) . .
O32 Na4 C23 158.9(4) . 2_686
O32 Na4 C23 21.1(4) 2_686 2_686
O45 Na4 C23 74.2(4) . 2_686
O45 Na4 C23 105.8(4) 2_686 2_686
O46 Na4 C23 72.6(5) 2_686 2_686
O46 Na4 C23 107.4(5) . 2_686
C23 Na4 C23 180.0(4) . 2_686
O32 Na4 Na5 58.1(6) . .
O32 Na4 Na5 121.9(6) 2_686 .
O45 Na4 Na5 50.6(5) . .
O45 Na4 Na5 129.4(5) 2_686 .
O46 Na4 Na5 130.2(6) 2_686 .
O46 Na4 Na5 49.8(6) . .
C23 Na4 Na5 66.7(5) . .
C23 Na4 Na5 113.3(5) 2_686 .
O32 Na4 Na5 121.9(6) . 2_686
O32 Na4 Na5 58.1(6) 2_686 2_686
O45 Na4 Na5 129.4(5) . 2_686
O45 Na4 Na5 50.6(5) 2_686 2_686
O46 Na4 Na5 49.8(6) 2_686 2_686
O46 Na4 Na5 130.2(6) . 2_686
C23 Na4 Na5 113.3(5) . 2_686
C23 Na4 Na5 66.7(5) 2_686 2_686
Na5 Na4 Na5 180.000(3) . 2_686
O48 Na5 O46 102.1(12) . .
O48 Na5 O47 87.9(11) . 2_586
O46 Na5 O47 155.4(13) . 2_586
O48 Na5 O45 153.8(14) . .
O46 Na5 O45 89.9(9) . .
O47 Na5 O45 72.7(9) 2_586 .
O48 Na5 O33 81.6(10) . 2_676
O46 Na5 O33 97.7(10) . 2_676
O47 Na5 O33 106.0(10) 2_586 2_676
O45 Na5 O33 120.1(10) . 2_676
O48 Na5 O32 86.1(9) . .
O46 Na5 O32 73.2(7) . .
O47 Na5 O32 85.3(9) 2_586 .
O45 Na5 O32 75.1(8) . .
O33 Na5 O32 162.9(12) 2_676 .
O48 Na5 Na4 124.9(10) . .
O46 Na5 Na4 50.9(6) . .
O47 Na5 Na4 105.0(10) 2_586 .
O45 Na5 Na4 48.3(5) . .
O33 Na5 Na4 139.6(10) 2_676 .
O32 Na5 Na4 43.6(4) . .
O49 Na6 O34 86.5(12) . .
O49 Na6 O50 160.9(16) . .
O34 Na6 O50 112.7(13) . .
O49 Na6 O47 94.0(13) . .
O34 Na6 O47 95.6(10) . .
O50 Na6 O47 85.4(11) . .
O49 Na6 Na6 96.2(14) . 2_586
O34 Na6 Na6 124.5(15) . 2_586
O50 Na6 Na6 72.6(11) . 2_586
O47 Na6 Na6 139.1(15) . 2_586
Na2 O35 Na1 95.8(3) . .
Na1 O36 Na2 98.7(3) . .
Na4 O45 Na5 81.1(6) . .
Na5 O46 Na4 79.3(8) . .
Na5 O47 Na6 132.0(11) 2_586 .

loop_
_geom_bond_atom_site_label_1
_geom_bond_atom_site_label_2
_geom_bond_distance
_geom_bond_site_symmetry_2
Co1 O4 2.064(9) .
Co1 O5 2.081(8) .
Co1 O3 2.096(8) .
Co1 O6 2.100(8) .
Co1 O1 2.104(7) .
Co1 O2 2.135(8) .
Co2 O7 2.049(8) .
Co2 O8 2.079(9) .
Co2 O2 2.101(7) .
Co2 O9 2.103(7) .
Co2 O1 2.119(8) .
Co2 O10 2.125(8) .
Co3 O3 2.069(8) .
Co3 O13 2.071(8) .
Co3 O11 2.093(8) .
Co3 O2 2.099(8) .
Co3 O12 2.103(9) .
Co3 O7 2.128(7) .
Co4 O15 2.071(8) .
Co4 O14 2.072(8) .
Co4 O16 2.075(8) .
Co4 O7 2.108(7) .
Co4 O1 2.120(8) .
Co4 O3 2.122(8) .
Co5 O17 2.074(9) .
Co5 O18 2.088(8) 2_576
Co5 O19 2.098(9) 1_455
Co5 O21 2.135(9) .
Co5 O22 2.137(12) .
Co5 O20 2.141(10) .
Co6 O24 2.037(9) 2_685
Co6 O25 2.095(9) 2_675
Co6 O26 2.109(8) .
Co6 O28 2.124(8) .
Co6 O23 2.145(8) .
Co6 O27 2.154(7) .
Co6 Na2 3.532(5) .
O1 C3 1.400(12) .
O2 C15 1.431(15) .
O3 C21 1.429(14) .
O4 C17 1.265(15) .
O5 C23 1.246(19) .
O6 C6 1.280(13) .
O7 C9 1.452(12) .
O8 C18 1.266(13) .
O9 C1 1.236(14) .
O10 C11 1.266(13) .
O11 C19 1.261(14) .
O12 C13 1.245(16) .
O13 C12 1.274(12) .
O14 C24 1.286(13) .
O15 C5 1.263(13) .
O16 C7 1.254(13) .
O17 C19 1.260(14) .
O18 C13 1.270(14) .
O18 Co5 2.088(8) 2_576
O19 C17 1.244(15) .
O19 Co5 2.097(9) 1_655
O23 C1 1.264(13) .
O23 Na2 2.548(10) .
O24 C5 1.268(14) .
O24 Co6 2.037(9) 2_685
O25 C11 1.271(13) .
O25 Co6 2.095(9) 2_675
O25 Na2 2.457(9) 2_675
O29 C12 1.249(13) .
O30 C6 1.226(15) .
O31 C7 1.263(13) .
O31 Na3 2.383(9) .
O32 C23 1.275(16) .
O32 Na4 2.212(12) .
O32 Na5 2.72(3) .
O33 C18 1.282(16) .
O33 Na5 2.52(3) 2_676
O34 C24 1.237(16) .
O34 Na6 2.43(3) .
C1 C2 1.554(17) .
C2 C3 1.564(17) .
C3 C4 1.523(17) .
C3 C6 1.574(16) .
C4 C5 1.529(18) .
C7 C8 1.555(15) .
C7 Na3 3.048(11) .
C8 C9 1.548(16) .
C9 C12 1.510(15) .
C9 C10 1.573(14) .
C10 C11 1.488(16) .
C13 C14 1.576(16) .
C14 C15 1.529(17) .
C15 C18 1.539(17) .
C15 C16 1.542(16) .
C16 C17 1.547(15) .
C19 C20 1.502(17) .
C20 C21 1.557(15) .
C21 C22 1.538(16) .
C21 C24 1.571(18) .
C22 C23 1.57(2) .
C23 Na4 3.060(13) .
Na1 O40 2.346(11) .
Na1 O36 2.391(10) .
Na1 O35 2.456(9) .
Na1 O37 2.466(10) .
Na1 O39 2.481(10) .
Na1 O38 2.547(12) .
Na1 Na2 3.629(7) .
Na2 O41 2.343(9) .
Na2 O42 2.351(10) .
Na2 O36 2.391(8) .
Na2 O35 2.433(10) .
Na2 O25 2.457(9) 2_675
Na3 O43 2.372(9) .
Na3 O43 2.372(9) 2_585
Na3 O31 2.383(9) 2_585
Na3 O44 2.437(8) 2_585
Na3 O44 2.437(8) .
Na3 C7 3.047(11) 2_585
Na4 O32 2.212(12) 2_686
Na4 O45 2.374(11) .
Na4 O45 2.374(11) 2_686
Na4 O46 2.480(16) 2_686
Na4 O46 2.480(16) .
Na4 C23 3.060(13) 2_686
Na4 Na5 3.14(2) .
Na4 Na5 3.14(2) 2_686
Na5 O48 2.02(3) .
Na5 O46 2.44(3) .
Na5 O47 2.45(3) 2_586
Na5 O45 2.46(3) .
Na5 O33 2.52(3) 2_676
Na6 O49 2.17(4) .
Na6 O50 2.51(4) .
Na6 O47 2.59(3) .
Na6 Na6 3.31(5) 2_586
O47 Na5 2.45(3) 2_586
